data_2005374
loop_
_publ_author_name
'Gano, J. E.'
'Kirschbaum, K.'
'Sekher, P.'

_publ_section_title
;
 (<i>E</i>)-2,2,5,5-Tetramethyl-3,4-bis[4-(tribromomethyl)phenyl]hex-3-ene
;
_journal_issue 9
_journal_name_full 'Acta Crystallographica Section C'
_journal_page_first 2334
_journal_page_last 2337
_journal_paper_doi 10.1107/S0108270196001576
_journal_volume 52
_journal_year 1996
_chemical_formula_sum 'C24 H26 Br6'
_chemical_formula_weight 793.93
_chemical_name_systematic ' E-2,2,5,5-Tetramethyl-3,4-di[4-(tribromomethyl)phenyl]hex-3-ene'
_space_group_IT_number 14
_symmetry_cell_setting monoclinic
_symmetry_space_group_name_Hall '-P 2yn'
_symmetry_space_group_name_H-M 'P 1 21/n 1'
_atom_type_scat_source 'Cromer (1974)'
_cell_angle_alpha 90.00
_cell_angle_beta 91.10(1)
_cell_angle_gamma 90.00
_cell_formula_units_Z 2
_cell_length_a 6.283(1)
_cell_length_b 22.113(2)
_cell_length_c 9.691(2)
_cell_measurement_reflns_used 25
_cell_measurement_temperature 294
_cell_measurement_theta_max 11
_cell_measurement_theta_min 6
_cell_volume 1346.2(4)
_computing_cell_refinement CAD-4
_computing_data_collection 'CAD-4 (Enraf-Nonius, 1977)'
_computing_data_reduction 'PROCESS MolEN (Fair, 1990)'
_computing_molecular_graphics 'CAChe (CAChe Scientific, 1993)'
_computing_publication_material 'CIF VAX MolEN'
_computing_structure_refinement 'LSFM MolEN'
_computing_structure_solution 'Direct methods (MULTAN; Main et al., 1980)'
_diffrn_ambient_temperature 294
_diffrn_measurement_device Enraf_Nonius_CAD4
_diffrn_measurement_method \w/2\q
_diffrn_radiation_type Mo-K\a
_diffrn_radiation_wavelength 0.71073
_diffrn_reflns_av_R_equivalents 0.083
_diffrn_reflns_limit_h_max 7
_diffrn_reflns_limit_h_min 0
_diffrn_reflns_limit_k_max 27
_diffrn_reflns_limit_k_min 0
_diffrn_reflns_limit_l_max 11
_diffrn_reflns_limit_l_min -11
_diffrn_reflns_number 2962
_diffrn_reflns_theta_max 25.97
_diffrn_reflns_theta_min 1.84
_diffrn_standards_decay_% 1.0
_diffrn_standards_interval_time 50
_diffrn_standards_number 3
_exptl_absorpt_coefficient_mu 8.874
_exptl_absorpt_correction_T_max 0.9980
_exptl_absorpt_correction_T_min 0.4200
_exptl_absorpt_correction_type 'empirical  via \y  scans (North, Phillips & Mathews, 1968)'
_exptl_crystal_colour 'light orange'
_exptl_crystal_density_diffrn 1.96
_exptl_crystal_density_meas ?
_exptl_crystal_description plate
_exptl_crystal_F_000 760
_exptl_crystal_size_max 0.50
_exptl_crystal_size_mid 0.10
_exptl_crystal_size_min 0.05
_refine_diff_density_max 0.76
_refine_diff_density_min -0.87
_refine_ls_abs_structure_details
;
;
_refine_ls_extinction_coef 0.57E-06
_refine_ls_extinction_method isotropic_(Zachariasen,_1963)
_refine_ls_goodness_of_fit_obs 1.732
_refine_ls_hydrogen_treatment 'H atoms riding, U = 1.3 x U(bonding atom)'
_refine_ls_matrix_type full
_refine_ls_number_parameters 134
_refine_ls_number_reflns 1187
_refine_ls_number_restraints 88
_refine_ls_R_factor_all 0.181
_refine_ls_R_factor_obs 0.056
_refine_ls_shift/esd_max 0.005
_refine_ls_structure_factor_coef F
_refine_ls_weighting_details 'w = 4Fo^2^/[\s^2^(Fo^2^) + 0.0016 Fo^4^]'
_refine_ls_weighting_scheme calc
_refine_ls_wR_factor_obs 0.061
_reflns_number_observed 1187
_reflns_number_total 2717
_reflns_observed_criterion >3.0\s(I)
_cod_data_source_file ka1154.cif
_cod_data_source_block hexabromostilbene
_cod_depositor_comments
;
The following automatic conversions were performed:

'_exptl_crystal_density_meas' value 'not measured' was changed to '?'
- the value is perceived as not measured.

Automatic conversion script
Id: cif_fix_values 3008 2015-01-20 13:52:24Z robertas 

The following automatic conversions were performed:

'_refine_ls_weighting_scheme' value 'w = 4Fo^2^/[\s^2^(Fo^2^) +
0.0016 Fo^4^]' was changed to 'calc'. New tag
'_refine_ls_weighting_details' was created. The value of the new tag
was set to 'w = 4Fo^2^/[\s^2^(Fo^2^) + 0.0016 Fo^4^]'.

Automatic conversion script
Id: cif_fix_values 3143 2015-03-26 13:38:13Z robertas 
;
_cod_original_cell_volume 1346.2(6)
_cod_original_sg_symbol_H-M 'P 21/n'
_cod_database_code 2005374

loop_
_symmetry_equiv_pos_as_xyz
x,y,z
-x,-y,-z
1/2+x,1/2-y,1/2+z
-1/2-x,-1/2+y,-1/2-z

loop_
_atom_site_aniso_label
_atom_site_aniso_U_11
_atom_site_aniso_U_22
_atom_site_aniso_U_33
_atom_site_aniso_U_12
_atom_site_aniso_U_13
_atom_site_aniso_U_23
Br(1) 0.0966(9) 0.0376(6) 0.0624(9) -0.0013(7) 0.0219(7) -0.0198(7)
Br(2) 0.0629(7) 0.0398(6) 0.0910(10) -0.0195(6) 0.0054(8) 0.0078(8)
Br(3) 0.0730(8) 0.0582(8) 0.0517(8) 0.0117(7) -0.0072(6) 0.0146(7)
C(2) 0.082(8) 0.016(5) 0.043(8) 0.006(5) 0.009(6) -0.001(6)
C(3) 0.050(6) 0.026(6) 0.054(9) -0.001(5) 0.003(6) 0.005(6)
C(4) 0.043(6) 0.022(6) 0.060(8) 0.000(5) 0.011(6) 0.000(6)
C(5) 0.038(6) 0.029(6) 0.058(8) 0.011(5) 0.010(6) -0.003(6)
C(6) 0.036(5) 0.030(6) 0.057(8) -0.003(5) 0.010(5) 0.006(6)
C(7) 0.030(5) 0.024(5) 0.045(7) 0.002(4) 0.003(5) 0.003(5)
C(8) 0.031(5) 0.029(6) 0.090(10) 0.003(5) 0.013(6) 0.003(7)
C(9) 0.048(6) 0.026(6) 0.080(10) -0.003(5) 0.017(7) -0.005(7)
C(12) 0.044(6) 0.030(6) 0.047(8) -0.003(5) -0.001(6) -0.004(6)

loop_
_atom_site_label
_atom_site_fract_x
_atom_site_fract_y
_atom_site_fract_z
_atom_site_U_iso_or_equiv
_atom_site_thermal_displace_type
_atom_site_calc_flag
Br(1) 0.0970(2) 0.17773(6) 0.8759(2) 0.0653(4) Uani ?
Br(2) -0.3292(2) 0.18624(5) 1.0357(2) 0.0644(4) Uani ?
Br(3) 0.1060(2) 0.20567(6) 1.1945(2) 0.0611(4) Uani ?
C(2) -0.092(2) 0.5027(5) 0.800(1) 0.047(3) Uani ?
C(3) -0.029(2) 0.4830(5) 0.946(1) 0.043(4) Uani ?
C(4) -0.033(2) 0.4140(5) 0.967(1) 0.042(3) Uani ?
C(5) -0.216(2) 0.3858(4) 1.009(1) 0.042(3) Uani ?
C(6) -0.225(2) 0.3234(4) 1.022(1) 0.041(3) Uani ?
C(7) -0.050(1) 0.2879(4) 0.995(1) 0.033(3) Uani ?
C(8) 0.131(2) 0.3160(5) 0.949(1) 0.049(4) Uani ?
C(9) 0.140(2) 0.3784(5) 0.936(1) 0.051(4) Uani ?
C(12) -0.048(2) 0.2214(5) 1.022(1) 0.040(3) Uani ?
C(1A) -0.041(4) 0.453(1) 0.694(3) 0.09(1) Uiso ?
C(10A) 0.010(4) 0.558(1) 0.731(3) 0.076(9) Uiso ?
C(11A) -0.338(4) 0.513(1) 0.800(3) 0.10(1) Uiso ?
C(1B) -0.210(4) 0.452(1) 0.715(3) 0.074(8) Uiso ?
C(10B) 0.117(4) 0.512(1) 0.715(4) 0.10(1) Uiso ?
C(11B) -0.209(4) 0.562(1) 0.776(3) 0.09(1) Uiso ?
H(6) -0.3530 0.3049 1.0519 0.0527 Uiso calc
H(5) -0.3380 0.4095 1.0300 0.0537 Uiso calc
H(9) 0.2666 0.3969 0.9053 0.0661 Uiso calc
H(8) 0.2517 0.2924 0.9271 0.0636 Uiso calc
H(1A1) -0.0816 0.4657 0.6038 0.1108 Uiso calc
H(1A2) 0.1067 0.4434 0.6965 0.1108 Uiso calc
H(1A3) -0.1202 0.4176 0.7171 0.1108 Uiso calc
H(10A1) -0.0482 0.5628 0.6404 0.1018 Uiso calc
H(10A2) -0.0214 0.5922 0.7851 0.1018 Uiso calc
H(10A3) 0.1598 0.5527 0.7264 0.1018 Uiso calc
H(11A1) -0.3831 0.5257 0.7105 0.1276 Uiso calc
H(11A2) -0.4109 0.4773 0.8246 0.1276 Uiso calc
H(11A3) -0.3703 0.5443 0.8648 0.1276 Uiso calc
H(1B1) -0.2453 0.4668 0.6254 0.0959 Uiso calc
H(1B2) -0.1215 0.4176 0.7080 0.0959 Uiso calc
H(1B3) -0.3362 0.4419 0.7617 0.0959 Uiso calc
H(10B1) 0.0798 0.5238 0.6236 0.1355 Uiso calc
H(10B2) 0.2032 0.5419 0.7576 0.1355 Uiso calc
H(10B3) 0.1948 0.4747 0.7118 0.1355 Uiso calc
H(11B1) -0.2371 0.5673 0.6801 0.1176 Uiso calc
H(11B2) -0.3402 0.5602 0.8233 0.1176 Uiso calc
H(11B3) -0.1252 0.5941 0.8105 0.1176 Uiso calc

loop_
_geom_angle_atom_site_label_1
_geom_angle_atom_site_label_2
_geom_angle_atom_site_label_3
_geom_angle_site_symmetry_3
_geom_angle
_geom_angle_publ_flag
C(3) C(2) C(1A) . 111.0(10) yes
C(3) C(2) C(10A) . 122.0(10) yes
C(3) C(2) C(11A) . 106.0(10) yes
C(3) C(2) C(1B) . 113.0(10) yes
C(3) C(2) C(10B) . 108.0(10) yes
C(3) C(2) C(11B) . 120.0(10) yes
C(1A) C(2) C(10A) . 101(2) yes
C(1A) C(2) C(11A) . 109(2) yes
C(10A) C(2) C(11A) . 108(2) yes
C(1B) C(2) C(10B) . 102(2) yes
C(1B) C(2) C(11B) . 108(2) yes
C(10B) C(2) C(11B) . 103(2) yes
C(2) C(3) C(4) . 113.2(9) yes
C(2) C(3) C(3) 2_567 128.9(8) yes
C(4) C(3) C(3) 2_567 117.9(9) yes
C(3) C(4) C(5) . 120.2(9) yes
C(3) C(4) C(9) . 121.6(9) yes
C(5) C(4) C(9) . 118.1(9) yes
C(4) C(5) C(6) . 120.8(9) yes
C(4) C(5) H(5) . 119 ?
C(6) C(5) H(5) . 120 ?
C(5) C(6) C(7) . 121.0(9) yes
C(5) C(6) H(6) . 119 ?
C(7) C(6) H(6) . 120 ?
C(6) C(7) C(8) . 118.2(9) yes
C(6) C(7) C(12) . 121.8(9) yes
C(8) C(7) C(12) . 119.8(9) yes
C(7) C(8) C(9) . 120.9(9) yes
C(7) C(8) H(8) . 119 ?
C(9) C(8) H(8) . 119 ?
C(4) C(9) C(8) . 121.0(10) yes
C(4) C(9) H(9) . 119 ?
C(8) C(9) H(9) . 120 ?
Br(1) C(12) Br(2) . 106.8(5) yes
Br(1) C(12) Br(3) . 107.6(5) yes
Br(1) C(12) C(7) . 111.0(7) yes
Br(2) C(12) Br(3) . 108.1(5) yes
Br(2) C(12) C(7) . 113.7(7) yes
Br(3) C(12) C(7) . 109.4(7) yes
C(2) C(1A) H(1A1) . 110 ?
C(2) C(1A) H(1A2) . 111 ?
C(2) C(1A) H(1A3) . 108 ?
H(1A1) C(1A) H(1A2) . 110 ?
H(1A1) C(1A) H(1A3) . 109 ?
H(1A2) C(1A) H(1A3) . 109 ?
C(2) C(10A) H(10A1) . 110 ?
C(2) C(10A) H(10A2) . 108 ?
C(2) C(10A) H(10A3) . 111 ?
H(10A1) C(10A) H(10A2) . 109 ?
H(10A1) C(10A) H(10A3) . 110 ?
H(10A2) C(10A) H(10A3) . 109 ?
C(2) C(11A) H(11A1) . 108 ?
C(2) C(11A) H(11A2) . 111 ?
C(2) C(11A) H(11A3) . 109 ?
H(11A1) C(11A) H(11A2) . 109 ?
H(11A1) C(11A) H(11A3) . 109 ?
H(11A2) C(11A) H(11A3) . 109 ?
C(2) C(1B) H(1B1) . 110 ?
C(2) C(1B) H(1B2) . 110 ?
C(2) C(1B) H(1B3) . 108 ?
H(1B1) C(1B) H(1B2) . 109 ?
H(1B1) C(1B) H(1B3) . 109 ?
H(1B2) C(1B) H(1B3) . 109 ?
C(2) C(10B) H(10B1) . 109 ?
C(2) C(10B) H(10B2) . 109 ?
C(2) C(10B) H(10B3) . 110 ?
H(10B1) C(10B) H(10B2) . 109 ?
H(10B1) C(10B) H(10B3) . 109 ?
H(10B2) C(10B) H(10B3) . 109 ?
C(2) C(11B) H(11B1) . 110 ?
C(2) C(11B) H(11B2) . 109 ?
C(2) C(11B) H(11B3) . 109 ?
H(11B1) C(11B) H(11B2) . 109 ?
H(11B1) C(11B) H(11B3) . 109 ?
H(11B2) C(11B) H(11B3) . 109 ?

loop_
_geom_bond_atom_site_label_1
_geom_bond_atom_site_label_2
_geom_bond_site_symmetry_2
_geom_bond_distance
_geom_bond_publ_flag
Br(1) C(12) . 1.960(10) yes
Br(2) C(12) . 1.940(10) yes
Br(3) C(12) . 1.940(10) yes
C(2) C(3) . 1.53(2) yes
C(2) C(1A) . 1.54(3) yes
C(2) C(10A) . 1.53(3) yes
C(2) C(11A) . 1.57(3) yes
C(2) C(1B) . 1.56(3) yes
C(2) C(10B) . 1.58(3) yes
C(2) C(11B) . 1.51(3) yes
C(3) C(4) . 1.540(10) yes
C(3) C(3) 2_567 1.330(10) yes
C(4) C(5) . 1.380(10) yes
C(4) C(9) . 1.380(10) yes
C(5) C(6) . 1.390(10) yes
C(5) H(5) . 0.95 ?
C(6) C(7) . 1.380(10) yes
C(6) H(6) . 0.95 ?
C(7) C(8) . 1.370(10) yes
C(7) C(12) . 1.500(10) yes
C(8) C(9) . 1.390(10) yes
C(8) H(8) . 0.95 ?
C(9) H(9) . 0.95 ?
C(1A) H(1A1) . 0.95 ?
C(1A) H(1A2) . 0.95 ?
C(1A) H(1A3) . 0.95 ?
C(10A) H(10A1) . 0.95 ?
C(10A) H(10A2) . 0.95 ?
C(10A) H(10A3) . 0.95 ?
C(11A) H(11A1) . 0.95 ?
C(11A) H(11A2) . 0.95 ?
C(11A) H(11A3) . 0.95 ?
C(1B) H(1B1) . 0.95 ?
C(1B) H(1B2) . 0.95 ?
C(1B) H(1B3) . 0.95 ?
C(10B) H(10B1) . 0.95 ?
C(10B) H(10B2) . 0.95 ?
C(10B) H(10B3) . 0.95 ?
C(11B) H(11B1) . 0.95 ?
C(11B) H(11B2) . 0.95 ?
C(11B) H(11B3) . 0.95 ?

loop_
_geom_torsion_atom_site_label_1
_geom_torsion_atom_site_label_2
_geom_torsion_atom_site_label_3
_geom_torsion_atom_site_label_4
_geom_torsion_site_symmetry_1
_geom_torsion_site_symmetry_4
_geom_torsion
_geom_torsion_publ_flag
C(1A) C(2) C(3) C(4) . . -27(2) yes
C(1A) C(2) C(3) C(3) . 2_567 152.0(10) yes
C(10A) C(2) C(3) C(4) . . -145.0(10) yes
C(10A) C(2) C(3) C(3) . 2_567 34(2) yes
C(11A) C(2) C(3) C(4) . . 91.0(10) yes
C(11A) C(2) C(3) C(3) . 2_567 -89(2) yes
C(1B) C(2) C(3) C(4) . . 17(2) yes
C(1B) C(2) C(3) C(3) . 2_567 -164.0(10) yes
C(10B) C(2) C(3) C(4) . . -95(2) yes
C(10B) C(2) C(3) C(3) . 2_567 84(2) yes
C(11B) C(2) C(3) C(4) . . 147.0(10) yes
C(11B) C(2) C(3) C(3) . 2_567 -34(2) yes
C(2) C(3) C(4) C(5) . . -91.0(10) yes
C(2) C(3) C(4) C(9) . . 86.0(10) yes
C(3) C(3) C(4) C(5) 2_567 . 90.0(10) yes
C(3) C(3) C(4) C(9) 2_567 . -93.0(10) yes
C(3) C(4) C(5) C(6) . . 177.0(10) yes
C(9) C(4) C(5) C(6) . . 0(2) yes
C(3) C(4) C(9) C(8) . . -177.0(10) yes
C(5) C(4) C(9) C(8) . . 0(2) yes
C(4) C(5) C(6) C(7) . . 1(2) yes
C(5) C(6) C(7) C(8) . . -2(2) yes
C(5) C(6) C(7) C(12) . . 173.0(10) yes
C(6) C(7) C(8) C(9) . . 2(2) yes
C(12) C(7) C(8) C(9) . . -173.0(10) yes
C(6) C(7) C(12) Br(1) . . 141.0(10) yes
C(6) C(7) C(12) Br(2) . . 21.0(10) yes
C(6) C(7) C(12) Br(3) . . -100.0(10) yes
C(8) C(7) C(12) Br(1) . . -44.0(10) yes
C(8) C(7) C(12) Br(2) . . -164.0(10) yes
C(8) C(7) C(12) Br(3) . . 75.0(10) yes
C(7) C(8) C(9) C(4) . . -1(2) yes
